data_4328712
loop_
_publ_author_name
'Jin-Cheng Wu'
'Liang Zhao'
'De-Xian Wang'
'Mei-Xiang Wang'

_publ_section_title
;
 Structural Diversity in Coordination Self-Assembled Networks of a
 Multimodal Ligand Azacalix[4]pyrazine
;
_journal_name_full 'Inorganic Chemistry'
_journal_page_first 3860
_journal_page_last 3867
_journal_paper_doi 10.1021/ic3000679
_journal_volume 51
_journal_year 2012
_chemical_formula_sum 'C24.5 H26.5 Ag1.5 F4.5 N13.5 O5.5 S1.5'
_chemical_formula_weight 893.49
_chemical_name_systematic
; 
 ? 
;
_space_group_IT_number 15
_symmetry_cell_setting monoclinic
_symmetry_space_group_name_Hall '-C 2yc'
_symmetry_space_group_name_H-M 'C 1 2/c 1'
_atom_sites_solution_hydrogens geom
_atom_sites_solution_primary direct
_atom_sites_solution_secondary difmap
_audit_creation_method SHELXL-97
_cell_angle_alpha 90.00
_cell_angle_beta 112.81(3)
_cell_angle_gamma 90.00
_cell_formula_units_Z 8
_cell_length_a 27.535(6)
_cell_length_b 14.067(3)
_cell_length_c 18.359(4)
_cell_measurement_reflns_used 689
_cell_measurement_temperature 173(2)
_cell_measurement_theta_max 27.48
_cell_measurement_theta_min 2.17
_cell_volume 6555(3)
_computing_cell_refinement 'CrystalClear (Rigaku Inc., 2008)'
_computing_data_collection 'CrystalClear (Rigaku Inc., 2008)'
_computing_data_reduction 'CrystalClear (Rigaku Inc., 2008)'
_computing_molecular_graphics 'XP in Siemens SHELXTL (Sheldrick, 1994)'
_computing_publication_material 'SHELX97 (Sheldrick, 1997)'
_computing_structure_refinement 'SHELXL-97 (Sheldrick, 1997)'
_computing_structure_solution 'SHELXS-97 (Sheldrick, 1990)'
_diffrn_ambient_temperature 173(2)
_diffrn_measured_fraction_theta_full 0.979
_diffrn_measured_fraction_theta_max 0.979
_diffrn_measurement_device_type 'Saturn724+ CCD'
_diffrn_measurement_method '\w scans at fixed \c = 45\%'
_diffrn_radiation_monochromator graphite
_diffrn_radiation_source 'fine-focus sealed tube'
_diffrn_radiation_type MoK\a
_diffrn_radiation_wavelength 0.71073
_diffrn_reflns_av_R_equivalents 0.0465
_diffrn_reflns_av_sigmaI/netI 0.0422
_diffrn_reflns_limit_h_max 31
_diffrn_reflns_limit_h_min -35
_diffrn_reflns_limit_k_max 18
_diffrn_reflns_limit_k_min -18
_diffrn_reflns_limit_l_max 23
_diffrn_reflns_limit_l_min -21
_diffrn_reflns_number 26388
_diffrn_reflns_theta_full 27.52
_diffrn_reflns_theta_max 27.52
_diffrn_reflns_theta_min 2.65
_exptl_absorpt_coefficient_mu 1.088
_exptl_absorpt_correction_T_max 0.8990
_exptl_absorpt_correction_T_min 0.6641
_exptl_absorpt_correction_type numerical
_exptl_absorpt_process_details 'CrystalClear (Rigaku Inc., 2008)'
_exptl_crystal_colour yellow
_exptl_crystal_density_diffrn 1.811
_exptl_crystal_description Plate
_exptl_crystal_F_000 3576
_exptl_crystal_size_max 0.41
_exptl_crystal_size_mid 0.21
_exptl_crystal_size_min 0.10
_refine_diff_density_max 1.251
_refine_diff_density_min -1.675
_refine_diff_density_rms 0.129
_refine_ls_extinction_method none
_refine_ls_goodness_of_fit_ref 1.163
_refine_ls_hydrogen_treatment constr
_refine_ls_matrix_type full
_refine_ls_number_parameters 549
_refine_ls_number_reflns 7384
_refine_ls_number_restraints 732
_refine_ls_restrained_S_all 1.168
_refine_ls_R_factor_all 0.0865
_refine_ls_R_factor_gt 0.0790
_refine_ls_shift/su_max 0.001
_refine_ls_shift/su_mean 0.000
_refine_ls_structure_factor_coef Fsqd
_refine_ls_weighting_details 'calc w=1/[\s^2^(Fo^2^)+(0.0479P)^2^+87.6116P] where P=(Fo^2^+2Fc^2^)/3'
_refine_ls_weighting_scheme calc
_refine_ls_wR_factor_gt 0.1748
_refine_ls_wR_factor_ref 0.1791
_reflns_number_gt 6689
_reflns_number_total 7384
_reflns_threshold_expression >2sigma(I)
_cod_data_source_file ic3000679_si_002_2.cif
_cod_data_source_block 1
_cod_original_cell_volume 6555(2)
_cod_original_formula_sum 'C24.50 H26.50 Ag1.50 F4.50 N13.50 O5.50 S1.50'
_cod_database_code 4328712

loop_
_symmetry_equiv_pos_as_xyz
'x, y, z'
'-x, y, -z+1/2'
'x+1/2, y+1/2, z'
'-x+1/2, y+1/2, -z+1/2'
'-x, -y, -z'
'x, -y, z-1/2'
'-x+1/2, -y+1/2, -z'
'x+1/2, -y+1/2, z-1/2'

loop_
_atom_site_label
_atom_site_type_symbol
_atom_site_fract_x
_atom_site_fract_y
_atom_site_fract_z
_atom_site_U_iso_or_equiv
_atom_site_adp_type
_atom_site_occupancy
_atom_site_symmetry_multiplicity
_atom_site_calc_flag
_atom_site_refinement_flags
_atom_site_disorder_assembly
_atom_site_disorder_group
Ag1 Ag 0.5000 0.46948(5) 0.2500 0.0472(2) Uani 1 2 d SU . .
Ag2 Ag 0.220079(19) 0.47771(3) 0.18137(3) 0.03378(15) Uani 1 1 d U . .
S2 S 0.17645(15) 0.5000(3) -0.0438(2) 0.0336(8) Uani 0.526(6) 1 d PU A 1
F4 F 0.1221(4) 0.4774(8) -0.1951(6) 0.061(3) Uiso 0.526(6) 1 d PU A 1
F5 F 0.0751(4) 0.4815(8) -0.1268(6) 0.062(2) Uani 0.526(6) 1 d PU A 1
F6 F 0.1195(4) 0.3577(6) -0.1277(6) 0.061(2) Uani 0.526(6) 1 d PU A 1
O6 O 0.1708(4) 0.5998(7) -0.0535(7) 0.045(2) Uani 0.526(6) 1 d PU A 1
C22 C 0.1214(6) 0.4520(10) -0.1280(8) 0.043(2) Uani 0.526(6) 1 d PU A 1
S2' S 0.17187(16) 0.4540(4) -0.0435(2) 0.0354(9) Uani 0.474(6) 1 d PU A 2
F4' F 0.1348(4) 0.5247(8) -0.1870(5) 0.053(2) Uani 0.474(6) 1 d PU A 2
F5' F 0.0873(4) 0.5525(7) -0.1184(6) 0.054(2) Uani 0.474(6) 1 d PU A 2
F6' F 0.1598(4) 0.6282(7) -0.0918(7) 0.051(2) Uani 0.474(6) 1 d PU A 2
O6' O 0.1431(5) 0.3676(7) -0.0774(8) 0.048(2) Uani 0.474(6) 1 d PU A 2
C22' C 0.1365(6) 0.5438(10) -0.1141(9) 0.041(2) Uani 0.474(6) 1 d PU A 2
S1 S 0.51712(14) 0.7443(2) 0.2424(2) 0.0446(8) Uani 0.50 1 d PU B -1
C21 C 0.4725(7) 0.8206(12) 0.2689(12) 0.058(3) Uani 0.50 1 d PU B -1
O1 O 0.5677(5) 0.7621(9) 0.3011(8) 0.058(3) Uani 0.50 1 d PU B -1
O2 O 0.5348(7) 0.7879(15) 0.1716(11) 0.075(4) Uani 0.50 1 d PU B -1
F1 F 0.4230(5) 0.8060(9) 0.2165(9) 0.082(3) Uani 0.50 1 d PU B -1
F2 F 0.4836(4) 0.9105(6) 0.2690(6) 0.063(2) Uani 0.50 1 d PU B -1
F3 F 0.4888(6) 0.7922(14) 0.3416(10) 0.090(4) Uani 0.50 1 d PU B -1
O1W O 0.2719(2) 0.4707(4) 0.3513(4) 0.0661(17) Uani 1 1 d U . .
H1 H 0.3047 0.4707 0.3766 0.099 Uiso 1 1 d R . .
H2 H 0.2671 0.5024 0.3867 0.099 Uiso 1 1 d R . .
O3 O 0.5000 0.6501(6) 0.2500 0.080(2) Uani 1 2 d SU . .
O4 O 0.22265(19) 0.4588(4) -0.0478(3) 0.0486(11) Uani 1 1 d U . .
O5 O 0.1665(2) 0.4722(4) 0.0248(3) 0.0537(12) Uani 1 1 d U . .
N1 N 0.34817(19) 0.3067(3) 0.3055(3) 0.0285(10) Uani 1 1 d U . .
C1 C 0.3620(2) 0.2617(4) 0.3744(3) 0.0279(11) Uani 1 1 d U . .
C2 C 0.3437(2) 0.1694(4) 0.3788(4) 0.0335(12) Uani 1 1 d U . .
H2A H 0.3534 0.1390 0.4287 0.040 Uiso 1 1 calc R . .
N2 N 0.3130(2) 0.1246(3) 0.3138(3) 0.0313(10) Uani 1 1 d U . .
C3 C 0.2986(2) 0.1687(4) 0.2442(4) 0.0309(12) Uani 1 1 d U . .
H3A H 0.2768 0.1371 0.1972 0.037 Uiso 1 1 calc R . .
C4 C 0.3159(2) 0.2615(4) 0.2406(3) 0.0273(11) Uani 1 1 d U . .
N3 N 0.3003(2) 0.3134(4) 0.1720(3) 0.0303(10) Uani 1 1 d U . .
C5 C 0.2684(3) 0.2743(5) 0.0945(4) 0.0367(14) Uani 1 1 d U . .
H5A H 0.2384 0.2396 0.0977 0.055 Uiso 1 1 calc R . .
H5B H 0.2898 0.2308 0.0777 0.055 Uiso 1 1 calc R . .
H5C H 0.2555 0.3261 0.0561 0.055 Uiso 1 1 calc R . .
N4 N 0.30244(19) 0.4808(3) 0.1680(3) 0.0277(10) Uani 1 1 d U B .
C6 C 0.3284(2) 0.3988(4) 0.1738(3) 0.0283(11) Uani 1 1 d U . .
C7 C 0.3807(2) 0.3960(4) 0.1835(4) 0.0323(12) Uani 1 1 d U B .
H7A H 0.3975 0.3361 0.1876 0.039 Uiso 1 1 calc R . .
N5 N 0.4079(2) 0.4744(4) 0.1871(3) 0.0338(11) Uani 1 1 d U . .
C8 C 0.3823(2) 0.5560(5) 0.1798(4) 0.0337(12) Uani 1 1 d U B .
H8A H 0.4004 0.6138 0.1804 0.040 Uiso 1 1 calc R . .
C9 C 0.3301(2) 0.5599(4) 0.1713(3) 0.0298(11) Uani 1 1 d U . .
N6 N 0.3053(2) 0.6486(4) 0.1686(3) 0.0332(11) Uani 1 1 d U B .
C10 C 0.2738(3) 0.6898(5) 0.0907(4) 0.0407(15) Uani 1 1 d U . .
H10C H 0.2408 0.7153 0.0913 0.061 Uiso 1 1 calc R B .
H10B H 0.2658 0.6404 0.0501 0.061 Uiso 1 1 calc R . .
H10A H 0.2938 0.7410 0.0790 0.061 Uiso 1 1 calc R . .
N7 N 0.3517(2) 0.6531(3) 0.3023(3) 0.0302(10) Uani 1 1 d U B .
C11 C 0.3205(2) 0.6996(4) 0.2368(4) 0.0301(11) Uani 1 1 d U . .
C12 C 0.3028(2) 0.7918(4) 0.2415(4) 0.0322(12) Uani 1 1 d U B .
H12A H 0.2808 0.8238 0.1948 0.039 Uiso 1 1 calc R . .
N8 N 0.3169(2) 0.8345(3) 0.3111(3) 0.0317(10) Uani 1 1 d U . .
C13 C 0.3488(3) 0.7893(4) 0.3768(4) 0.0337(12) Uani 1 1 d U B .
H13A H 0.3593 0.8196 0.4268 0.040 Uiso 1 1 calc R . .
C14 C 0.3661(2) 0.6977(4) 0.3708(4) 0.0303(11) Uani 1 1 d U . .
N9 N 0.3990(2) 0.6468(4) 0.4376(3) 0.0333(11) Uani 1 1 d U B .
C15 C 0.3988(4) 0.6662(6) 0.5147(4) 0.054(2) Uani 1 1 d U . .
H15C H 0.4143 0.7289 0.5327 0.082 Uiso 1 1 calc R B .
H15B H 0.4194 0.6176 0.5521 0.082 Uiso 1 1 calc R . .
H15A H 0.3624 0.6653 0.5116 0.082 Uiso 1 1 calc R . .
N10 N 0.39746(19) 0.4797(3) 0.4411(3) 0.0276(10) Uani 1 1 d U B .
C16 C 0.4178(2) 0.5580(4) 0.4239(3) 0.0295(11) Uani 1 1 d U . .
C17 C 0.4559(2) 0.5549(4) 0.3918(4) 0.0327(12) Uani 1 1 d U B .
H17A H 0.4693 0.6129 0.3805 0.039 Uiso 1 1 calc R . .
N11 N 0.4742(2) 0.4730(4) 0.3764(3) 0.0352(11) Uani 1 1 d U . .
C18 C 0.4547(2) 0.3945(4) 0.3945(4) 0.0339(12) Uani 1 1 d U B .
H18A H 0.4674 0.3345 0.3858 0.041 Uiso 1 1 calc R . .
C19 C 0.4162(2) 0.3976(4) 0.4258(3) 0.0286(11) Uani 1 1 d U . .
N12 N 0.3945(2) 0.3121(4) 0.4400(3) 0.0328(11) Uani 1 1 d U B .
C20 C 0.4032(4) 0.2848(6) 0.5192(4) 0.068(3) Uani 1 1 d U . .
H20C H 0.4275 0.2307 0.5349 0.103 Uiso 1 1 calc R B .
H20B H 0.3695 0.2666 0.5220 0.103 Uiso 1 1 calc R . .
H20A H 0.4184 0.3383 0.5549 0.103 Uiso 1 1 calc R . .
C23 C 0.4368(7) 0.9743(12) 0.4039(10) 0.133(5) Uani 1 1 d U . .
H23A H 0.4034 0.9807 0.4108 0.200 Uiso 1 1 calc R . .
H23B H 0.4616 0.9371 0.4477 0.200 Uiso 1 1 calc R . .
H23C H 0.4307 0.9420 0.3538 0.200 Uiso 1 1 calc R . .
C24 C 0.4604(7) 1.0753(15) 0.4031(11) 0.138(5) Uani 1 1 d U . .
N13 N 0.4898(7) 1.1505(12) 0.4286(11) 0.170(5) Uani 1 1 d U . .
N14 N 0.5000 0.2927(7) 0.2500 0.072(3) Uani 1 2 d SDU . .
C25 C 0.5000 0.2131(8) 0.2500 0.101(4) Uani 1 2 d SDU B .
C26 C 0.5000 0.1122(8) 0.2500 0.170(7) Uani 1 2 d SRDU . .
H26A H 0.4948 0.0890 0.2968 0.254 Uiso 0.50 1 calc PR B .
H26B H 0.5338 0.0890 0.2510 0.254 Uiso 0.50 1 calc PR B .
H26C H 0.4714 0.0890 0.2022 0.254 Uiso 0.50 1 calc PR B .

loop_
_atom_site_aniso_label
_atom_site_aniso_U_11
_atom_site_aniso_U_22
_atom_site_aniso_U_33
_atom_site_aniso_U_23
_atom_site_aniso_U_13
_atom_site_aniso_U_12
Ag1 0.0324(4) 0.0317(4) 0.0798(6) 0.000 0.0243(4) 0.000
Ag2 0.0344(3) 0.0205(2) 0.0446(3) 0.00071(18) 0.0133(2) 0.00012(17)
S2 0.0384(16) 0.0272(18) 0.0334(16) 0.0027(14) 0.0120(12) -0.0010(15)
F5 0.043(4) 0.065(5) 0.066(5) 0.002(4) 0.008(4) 0.011(4)
F6 0.063(5) 0.041(4) 0.063(5) -0.011(4) 0.006(4) -0.004(4)
O6 0.054(5) 0.031(4) 0.044(5) 0.000(3) 0.013(4) 0.003(3)
C22 0.048(4) 0.039(4) 0.040(4) 0.002(4) 0.014(4) 0.005(4)
S2' 0.0361(18) 0.034(2) 0.0366(18) 0.0050(17) 0.0142(14) 0.0035(17)
F4' 0.067(5) 0.052(5) 0.036(4) 0.009(3) 0.014(4) -0.002(4)
F5' 0.038(4) 0.048(5) 0.068(5) 0.007(4) 0.012(4) 0.003(3)
F6' 0.058(5) 0.032(4) 0.054(5) 0.004(4) 0.011(4) -0.006(4)
O6' 0.054(6) 0.027(4) 0.058(6) 0.004(4) 0.017(5) 0.002(4)
C22' 0.047(4) 0.035(4) 0.039(4) 0.008(4) 0.015(4) 0.002(4)
S1 0.0416(18) 0.0339(15) 0.053(2) -0.0107(15) 0.0126(16) -0.0015(13)
C21 0.049(6) 0.043(5) 0.086(7) 0.007(6) 0.031(5) 0.003(5)
O1 0.048(5) 0.048(6) 0.069(6) -0.003(5) 0.012(4) 0.006(4)
O2 0.080(8) 0.077(7) 0.077(6) -0.004(5) 0.040(6) 0.001(7)
F1 0.049(5) 0.069(6) 0.119(7) -0.016(6) 0.022(5) -0.006(4)
F2 0.059(5) 0.036(4) 0.080(6) -0.006(4) 0.013(4) 0.004(3)
F3 0.081(7) 0.109(7) 0.086(6) 0.016(5) 0.038(5) -0.006(7)
O1W 0.044(3) 0.073(4) 0.076(4) -0.017(3) 0.018(3) 0.000(3)
O3 0.063(4) 0.040(3) 0.133(6) 0.000 0.035(4) 0.000
O4 0.037(2) 0.046(3) 0.062(3) 0.005(2) 0.018(2) 0.004(2)
O5 0.059(3) 0.064(3) 0.039(2) 0.008(2) 0.019(2) 0.001(2)
N1 0.029(2) 0.026(2) 0.029(2) -0.0019(18) 0.0090(19) -0.0007(18)
C1 0.027(3) 0.028(2) 0.027(2) -0.002(2) 0.009(2) -0.004(2)
C2 0.036(3) 0.028(3) 0.035(3) -0.001(2) 0.012(2) -0.004(2)
N2 0.034(3) 0.024(2) 0.034(3) -0.0011(19) 0.011(2) -0.0031(19)
C3 0.032(3) 0.026(2) 0.032(3) 0.000(2) 0.009(2) -0.001(2)
C4 0.030(3) 0.022(2) 0.029(2) -0.0020(19) 0.011(2) 0.001(2)
N3 0.031(2) 0.028(2) 0.026(2) -0.0024(18) 0.0057(19) -0.0041(19)
C5 0.034(3) 0.034(3) 0.032(3) -0.008(3) 0.001(3) -0.002(3)
N4 0.030(2) 0.026(2) 0.024(2) 0.0011(18) 0.0071(19) 0.0021(18)
C6 0.034(3) 0.027(2) 0.023(2) -0.002(2) 0.010(2) 0.000(2)
C7 0.036(3) 0.033(3) 0.032(3) 0.001(2) 0.017(2) 0.002(2)
N5 0.036(2) 0.036(3) 0.036(3) 0.000(2) 0.021(2) -0.0006(19)
C8 0.035(3) 0.034(3) 0.034(3) 0.003(2) 0.016(2) -0.002(2)
C9 0.035(3) 0.024(2) 0.026(3) 0.002(2) 0.007(2) 0.004(2)
N6 0.040(3) 0.026(2) 0.028(2) 0.0040(18) 0.007(2) 0.011(2)
C10 0.045(4) 0.039(3) 0.032(3) 0.007(3) 0.007(3) 0.008(3)
N7 0.036(3) 0.026(2) 0.029(2) 0.0027(18) 0.013(2) 0.0041(19)
C11 0.034(3) 0.024(2) 0.033(3) 0.003(2) 0.014(2) 0.003(2)
C12 0.032(3) 0.026(3) 0.038(3) 0.004(2) 0.014(2) 0.005(2)
N8 0.035(3) 0.023(2) 0.039(3) 0.0030(19) 0.016(2) 0.0071(19)
C13 0.042(3) 0.026(3) 0.034(3) 0.000(2) 0.016(2) 0.006(2)
C14 0.036(3) 0.025(2) 0.030(3) 0.002(2) 0.013(2) 0.007(2)
N9 0.044(3) 0.028(2) 0.027(2) 0.0001(19) 0.013(2) 0.009(2)
C15 0.080(5) 0.054(4) 0.031(3) 0.004(3) 0.023(4) 0.033(4)
N10 0.026(2) 0.029(2) 0.024(2) 0.0009(18) 0.0060(18) -0.0007(18)
C16 0.032(3) 0.025(2) 0.025(3) 0.001(2) 0.004(2) 0.006(2)
C17 0.033(3) 0.025(2) 0.041(3) 0.001(2) 0.016(2) -0.002(2)
N11 0.032(3) 0.029(2) 0.047(3) -0.004(2) 0.018(2) -0.002(2)
C18 0.031(3) 0.028(3) 0.040(3) -0.002(2) 0.010(2) -0.001(2)
C19 0.027(3) 0.027(2) 0.027(3) 0.000(2) 0.005(2) -0.001(2)
N12 0.039(3) 0.029(2) 0.026(2) 0.0004(19) 0.008(2) -0.007(2)
C20 0.107(7) 0.060(5) 0.030(3) 0.000(3) 0.018(4) -0.039(5)
C23 0.124(8) 0.148(8) 0.130(8) -0.003(7) 0.050(7) -0.019(7)
C24 0.126(8) 0.140(8) 0.157(8) -0.011(7) 0.062(7) 0.003(6)
N13 0.168(8) 0.137(8) 0.219(9) 0.001(7) 0.092(7) -0.011(6)
N14 0.073(5) 0.051(4) 0.100(6) 0.000 0.043(5) 0.000
C25 0.114(7) 0.064(5) 0.110(7) 0.000 0.027(6) 0.000
C26 0.203(11) 0.102(6) 0.179(11) 0.000 0.047(8) 0.000

loop_
_atom_type_symbol
_atom_type_description
_atom_type_scat_dispersion_real
_atom_type_scat_dispersion_imag
_atom_type_scat_source
C C 0.0033 0.0016 'International Tables Vol C Tables 4.2.6.8 and 6.1.1.4'
H H 0.0000 0.0000 'International Tables Vol C Tables 4.2.6.8 and 6.1.1.4'
N N 0.0061 0.0033 'International Tables Vol C Tables 4.2.6.8 and 6.1.1.4'
O O 0.0106 0.0060 'International Tables Vol C Tables 4.2.6.8 and 6.1.1.4'
F F 0.0171 0.0103 'International Tables Vol C Tables 4.2.6.8 and 6.1.1.4'
S S 0.1246 0.1234 'International Tables Vol C Tables 4.2.6.8 and 6.1.1.4'
Ag Ag -0.8971 1.1015 'International Tables Vol C Tables 4.2.6.8 and 6.1.1.4'

loop_
_geom_angle_atom_site_label_1
_geom_angle_atom_site_label_2
_geom_angle_atom_site_label_3
_geom_angle
_geom_angle_site_symmetry_1
_geom_angle_site_symmetry_3
N5 Ag1 N5 176.6(3) . 2_655
N5 Ag1 N14 91.69(13) . .
N5 Ag1 N14 91.69(13) 2_655 .
N5 Ag1 O3 88.31(13) . .
N5 Ag1 O3 88.31(13) 2_655 .
N14 Ag1 O3 180.000(1) . .
N2 Ag2 N8 127.18(18) 4 4_545
N2 Ag2 N4 113.60(17) 4 .
N8 Ag2 N4 119.22(17) 4_545 .
O6 S2 O4 117.0(6) . .
O6 S2 O5 109.2(6) . .
O4 S2 O5 114.2(4) . .
O6 S2 C22 104.3(7) . .
O4 S2 C22 105.8(6) . .
O5 S2 C22 105.2(6) . .
F4 C22 F6 107.2(12) . .
F4 C22 F5 107.1(12) . .
F6 C22 F5 105.7(12) . .
F4 C22 S2 113.0(11) . .
F6 C22 S2 112.8(10) . .
F5 C22 S2 110.7(10) . .
O5 S2' O4 120.4(5) . .
O5 S2' O6' 108.7(6) . .
O4 S2' O6' 113.4(6) . .
O5 S2' C22' 108.3(6) . .
O4 S2' C22' 101.2(6) . .
O6' S2' C22' 103.0(7) . .
F5' C22' F6' 107.0(12) . .
F5' C22' F4' 108.4(12) . .
F6' C22' F4' 108.0(12) . .
F5' C22' S2' 111.2(10) . .
F6' C22' S2' 110.0(11) . .
F4' C22' S2' 112.1(10) . .
O1 S1 O3 110.8(6) . .
O1 S1 O2 91.7(9) . .
O3 S1 O2 128.5(7) . .
O1 S1 C21 104.9(8) . .
O3 S1 C21 103.7(6) . .
O2 S1 C21 114.7(9) . .
F3 C21 F2 108.1(17) . .
F3 C21 F1 122.6(16) . .
F2 C21 F1 108.8(14) . .
F3 C21 S1 95.3(12) . .
F2 C21 S1 112.9(11) . .
F1 C21 S1 108.6(13) . .
H1 O1W H2 91.8 . .
S1 O3 S1 44.4(4) 2_655 .
S1 O3 Ag1 157.79(19) 2_655 .
S1 O3 Ag1 157.79(19) . .
S2 O4 S2' 26.69(18) . .
S2' O5 S2 27.1(2) . .
C1 N1 C4 117.8(5) . .
N1 C1 N12 115.7(5) . .
N1 C1 C2 121.1(5) . .
N12 C1 C2 123.2(5) . .
N2 C2 C1 120.3(6) . .
N2 C2 H2A 119.8 . .
C1 C2 H2A 119.8 . .
C2 N2 C3 119.3(5) . .
C2 N2 Ag2 121.5(4) . 4_545
C3 N2 Ag2 119.0(4) . 4_545
N2 C3 C4 119.9(6) . .
N2 C3 H3A 120.1 . .
C4 C3 H3A 120.1 . .
N1 C4 N3 115.3(5) . .
N1 C4 C3 121.5(5) . .
N3 C4 C3 123.2(5) . .
C4 N3 C6 117.0(5) . .
C4 N3 C5 123.3(5) . .
C6 N3 C5 117.3(5) . .
N3 C5 H5A 109.5 . .
N3 C5 H5B 109.5 . .
H5A C5 H5B 109.5 . .
N3 C5 H5C 109.5 . .
H5A C5 H5C 109.5 . .
H5B C5 H5C 109.5 . .
C9 N4 C6 115.9(5) . .
C9 N4 Ag2 124.2(4) . .
C6 N4 Ag2 118.5(4) . .
N4 C6 C7 122.1(5) . .
N4 C6 N3 117.3(5) . .
C7 C6 N3 120.6(5) . .
N5 C7 C6 121.8(6) . .
N5 C7 H7A 119.1 . .
C6 C7 H7A 119.1 . .
C7 N5 C8 116.6(5) . .
C7 N5 Ag1 119.0(4) . .
C8 N5 Ag1 120.4(4) . .
N5 C8 C9 122.2(6) . .
N5 C8 H8A 118.9 . .
C9 C8 H8A 118.9 . .
N4 C9 C8 121.4(5) . .
N4 C9 N6 118.2(5) . .
C8 C9 N6 120.3(6) . .
C11 N6 C9 117.4(5) . .
C11 N6 C10 122.7(5) . .
C9 N6 C10 118.4(5) . .
N6 C10 H10C 109.5 . .
N6 C10 H10B 109.5 . .
H10C C10 H10B 109.5 . .
N6 C10 H10A 109.5 . .
H10C C10 H10A 109.5 . .
H10B C10 H10A 109.5 . .
C14 N7 C11 118.1(5) . .
N7 C11 N6 115.3(5) . .
N7 C11 C12 120.9(6) . .
N6 C11 C12 123.7(6) . .
N8 C12 C11 120.0(6) . .
N8 C12 H12A 120.0 . .
C11 C12 H12A 120.0 . .
C12 N8 C13 119.8(5) . .
C12 N8 Ag2 119.1(4) . 4
C13 N8 Ag2 120.9(4) . 4
N8 C13 C14 119.4(6) . .
N8 C13 H13A 120.3 . .
C14 C13 H13A 120.3 . .
N7 C14 C13 121.9(6) . .
N7 C14 N9 116.2(5) . .
C13 C14 N9 121.8(5) . .
C14 N9 C16 116.9(5) . .
C14 N9 C15 120.8(5) . .
C16 N9 C15 118.9(5) . .
N9 C15 H15C 109.5 . .
N9 C15 H15B 109.5 . .
H15C C15 H15B 109.5 . .
N9 C15 H15A 109.5 . .
H15C C15 H15A 109.5 . .
H15B C15 H15A 109.5 . .
C16 N10 C19 115.7(5) . .
N10 C16 C17 122.1(5) . .
N10 C16 N9 118.4(5) . .
C17 C16 N9 119.5(5) . .
N11 C17 C16 121.8(6) . .
N11 C17 H17A 119.1 . .
C16 C17 H17A 119.1 . .
C18 N11 C17 116.5(5) . .
N11 C18 C19 121.7(6) . .
N11 C18 H18A 119.1 . .
C19 C18 H18A 119.1 . .
N10 C19 C18 122.1(5) . .
N10 C19 N12 118.1(5) . .
C18 C19 N12 119.7(5) . .
C1 N12 C19 116.9(5) . .
C1 N12 C20 122.9(5) . .
C19 N12 C20 120.0(5) . .
N12 C20 H20C 109.5 . .
N12 C20 H20B 109.5 . .
H20C C20 H20B 109.5 . .
N12 C20 H20A 109.5 . .
H20C C20 H20A 109.5 . .
H20B C20 H20A 109.5 . .
C24 C23 H23A 109.5 . .
C24 C23 H23B 109.5 . .
H23A C23 H23B 109.5 . .
C24 C23 H23C 109.5 . .
H23A C23 H23C 109.5 . .
H23B C23 H23C 109.5 . .
N13 C24 C23 159(2) . .
C25 N14 Ag1 180.000(1) . .
N14 C25 C26 180.000(3) . .
C25 C26 H26A 109.5 . .
C25 C26 H26B 109.5 . .
H26A C26 H26B 109.5 . .
C25 C26 H26C 109.5 . .
H26A C26 H26C 109.5 . .
H26B C26 H26C 109.5 . .

loop_
_geom_bond_atom_site_label_1
_geom_bond_atom_site_label_2
_geom_bond_distance
_geom_bond_site_symmetry_2
Ag1 N5 2.344(5) .
Ag1 N5 2.344(5) 2_655
Ag1 N14 2.486(10) .
Ag1 O3 2.541(8) .
Ag2 N2 2.273(5) 4
Ag2 N8 2.286(5) 4_545
Ag2 N4 2.374(5) .
S2 O6 1.416(12) .
S2 O4 1.426(6) .
S2 O5 1.444(6) .
S2 C22 1.824(15) .
F4 C22 1.291(17) .
F5 C22 1.347(16) .
F6 C22 1.327(16) .
S2' O5 1.344(7) .
S2' O4 1.432(6) .
S2' O6' 1.452(13) .
S2' C22' 1.800(15) .
F4' C22' 1.349(18) .
F5' C22' 1.331(17) .
F6' C22' 1.336(17) .
S1 O1 1.415(13) .
S1 O3 1.431(8) .
S1 O2 1.672(19) .
S1 C21 1.833(17) .
C21 F3 1.30(2) .
C21 F2 1.300(18) .
C21 F1 1.35(2) .
O1W H1 0.8400 .
O1W H2 0.8401 .
O3 S1 1.431(8) 2_655
N1 C1 1.331(7) .
N1 C4 1.339(7) .
C1 N12 1.384(7) .
C1 C2 1.407(8) .
C2 N2 1.325(8) .
C2 H2A 0.9500 .
N2 C3 1.335(8) .
N2 Ag2 2.273(5) 4_545
C3 C4 1.400(8) .
C3 H3A 0.9500 .
C4 N3 1.373(7) .
N3 C6 1.421(7) .
N3 C5 1.459(7) .
C5 H5A 0.9800 .
C5 H5B 0.9800 .
C5 H5C 0.9800 .
N4 C9 1.338(8) .
N4 C6 1.338(7) .
C6 C7 1.383(8) .
C7 N5 1.320(8) .
C7 H7A 0.9500 .
N5 C8 1.327(8) .
C8 C9 1.385(9) .
C8 H8A 0.9500 .
C9 N6 1.414(7) .
N6 C11 1.362(8) .
N6 C10 1.473(8) .
C10 H10C 0.9800 .
C10 H10B 0.9800 .
C10 H10A 0.9800 .
N7 C14 1.321(8) .
N7 C11 1.346(8) .
C11 C12 1.400(8) .
C12 N8 1.326(8) .
C12 H12A 0.9500 .
N8 C13 1.344(8) .
N8 Ag2 2.286(5) 4
C13 C14 1.394(8) .
C13 H13A 0.9500 .
C14 N9 1.405(8) .
N9 C16 1.411(7) .
N9 C15 1.445(8) .
C15 H15C 0.9800 .
C15 H15B 0.9800 .
C15 H15A 0.9800 .
N10 C16 1.327(8) .
N10 C19 1.339(7) .
C16 C17 1.390(9) .
C17 N11 1.331(8) .
C17 H17A 0.9500 .
N11 C18 1.324(8) .
C18 C19 1.388(9) .
C18 H18A 0.9500 .
C19 N12 1.412(7) .
N12 C20 1.432(9) .
C20 H20C 0.9800 .
C20 H20B 0.9800 .
C20 H20A 0.9800 .
C23 C24 1.56(2) .
C23 H23A 0.9800 .
C23 H23B 0.9800 .
C23 H23C 0.9800 .
C24 N13 1.30(2) .
N14 C25 1.120(9) .
C25 C26 1.4199 .
C26 H26A 0.9800 .
C26 H26B 0.9800 .
C26 H26C 0.9800 .

loop_
_geom_torsion_atom_site_label_1
_geom_torsion_atom_site_label_2
_geom_torsion_atom_site_label_3
_geom_torsion_atom_site_label_4
_geom_torsion
_geom_torsion_site_symmetry_1
_geom_torsion_site_symmetry_4
O6 S2 C22 F4 59.7(12) . .
O4 S2 C22 F4 -64.2(11) . .
O5 S2 C22 F4 174.7(10) . .
O6 S2 C22 F6 -178.5(11) . .
O4 S2 C22 F6 57.6(12) . .
O5 S2 C22 F6 -63.6(11) . .
O6 S2 C22 F5 -60.3(11) . .
O4 S2 C22 F5 175.8(9) . .
O5 S2 C22 F5 54.6(11) . .
O5 S2' C22' F5' -51.4(12) . .
O4 S2' C22' F5' -178.8(10) . .
O6' S2' C22' F5' 63.7(12) . .
O5 S2' C22' F6' 67.0(12) . .
O4 S2' C22' F6' -60.5(11) . .
O6' S2' C22' F6' -178.0(11) . .
O5 S2' C22' F4' -172.9(10) . .
O4 S2' C22' F4' 59.6(11) . .
O6' S2' C22' F4' -57.9(12) . .
O1 S1 C21 F3 -51.5(14) . .
O3 S1 C21 F3 64.8(12) . .
O2 S1 C21 F3 -150.4(11) . .
O1 S1 C21 F2 60.7(15) . .
O3 S1 C21 F2 177.0(12) . .
O2 S1 C21 F2 -38.2(17) . .
O1 S1 C21 F1 -178.5(13) . .
O3 S1 C21 F1 -62.3(13) . .
O2 S1 C21 F1 82.5(14) . .
O1 S1 O3 S1 115.3(8) . 2_655
O2 S1 O3 S1 -134.8(10) . 2_655
C21 S1 O3 S1 3.2(7) . 2_655
O1 S1 O3 Ag1 -64.7(8) . .
O2 S1 O3 Ag1 45.2(10) . .
C21 S1 O3 Ag1 -176.8(7) . .
N5 Ag1 O3 S1 40.8(4) . 2_655
N5 Ag1 O3 S1 -139.2(4) 2_655 2_655
N14 Ag1 O3 S1 14(100) . 2_655
N5 Ag1 O3 S1 -139.2(4) . .
N5 Ag1 O3 S1 40.8(4) 2_655 .
N14 Ag1 O3 S1 -166(100) . .
O6 S2 O4 S2' -172.2(9) . .
O5 S2 O4 S2' 58.5(6) . .
C22 S2 O4 S2' -56.7(7) . .
O5 S2' O4 S2 -75.5(7) . .
O6' S2' O4 S2 153.4(9) . .
C22' S2' O4 S2 43.7(7) . .
O4 S2' O5 S2 70.6(7) . .
O6' S2' O5 S2 -156.2(9) . .
C22' S2' O5 S2 -44.9(7) . .
O6 S2 O5 S2' 163.2(8) . .
O4 S2 O5 S2' -63.7(6) . .
C22 S2 O5 S2' 51.8(7) . .
C4 N1 C1 N12 -178.7(5) . .
C4 N1 C1 C2 0.4(9) . .
N1 C1 C2 N2 1.4(9) . .
N12 C1 C2 N2 -179.5(6) . .
C1 C2 N2 C3 -1.4(9) . .
C1 C2 N2 Ag2 -177.6(4) . 4_545
C2 N2 C3 C4 -0.3(9) . .
Ag2 N2 C3 C4 176.0(4) 4_545 .
C1 N1 C4 N3 176.1(5) . .
C1 N1 C4 C3 -2.1(8) . .
N2 C3 C4 N1 2.1(9) . .
N2 C3 C4 N3 -175.9(6) . .
N1 C4 N3 C6 13.5(8) . .
C3 C4 N3 C6 -168.3(6) . .
N1 C4 N3 C5 175.5(5) . .
C3 C4 N3 C5 -6.3(9) . .
N2 Ag2 N4 C9 6.7(5) 4 .
N8 Ag2 N4 C9 -172.8(4) 4_545 .
N2 Ag2 N4 C6 172.3(4) 4 .
N8 Ag2 N4 C6 -7.2(5) 4_545 .
C9 N4 C6 C7 0.7(8) . .
Ag2 N4 C6 C7 -166.1(4) . .
C9 N4 C6 N3 178.9(5) . .
Ag2 N4 C6 N3 12.2(7) . .
C4 N3 C6 N4 -111.6(6) . .
C5 N3 C6 N4 85.3(7) . .
C4 N3 C6 C7 66.7(7) . .
C5 N3 C6 C7 -96.4(7) . .
N4 C6 C7 N5 -0.3(9) . .
N3 C6 C7 N5 -178.6(5) . .
C6 C7 N5 C8 -1.0(9) . .
C6 C7 N5 Ag1 156.7(5) . .
N5 Ag1 N5 C7 -166.2(4) 2_655 .
N14 Ag1 N5 C7 13.8(4) . .
O3 Ag1 N5 C7 -166.2(4) . .
N5 Ag1 N5 C8 -9.4(4) 2_655 .
N14 Ag1 N5 C8 170.6(4) . .
O3 Ag1 N5 C8 -9.4(4) . .
C7 N5 C8 C9 2.0(9) . .
Ag1 N5 C8 C9 -155.4(5) . .
C6 N4 C9 C8 0.3(8) . .
Ag2 N4 C9 C8 166.2(4) . .
C6 N4 C9 N6 -177.5(5) . .
Ag2 N4 C9 N6 -11.6(7) . .
N5 C8 C9 N4 -1.7(9) . .
N5 C8 C9 N6 176.1(6) . .
N4 C9 N6 C11 107.0(7) . .
C8 C9 N6 C11 -70.9(8) . .
N4 C9 N6 C10 -86.2(7) . .
C8 C9 N6 C10 96.0(7) . .
C14 N7 C11 N6 -177.5(6) . .
C14 N7 C11 C12 -1.4(9) . .
C9 N6 C11 N7 -10.0(8) . .
C10 N6 C11 N7 -176.2(6) . .
C9 N6 C11 C12 174.1(6) . .
C10 N6 C11 C12 7.9(10) . .
N7 C11 C12 N8 0.1(9) . .
N6 C11 C12 N8 175.8(6) . .
C11 C12 N8 C13 1.0(9) . .
C11 C12 N8 Ag2 -173.0(4) . 4
C12 N8 C13 C14 -0.6(9) . .
Ag2 N8 C13 C14 173.2(4) 4 .
C11 N7 C14 C13 1.8(9) . .
C11 N7 C14 N9 -179.6(5) . .
N8 C13 C14 N7 -0.8(10) . .
N8 C13 C14 N9 -179.3(6) . .
N7 C14 N9 C16 6.6(8) . .
C13 C14 N9 C16 -174.7(6) . .
N7 C14 N9 C15 -152.4(7) . .
C13 C14 N9 C15 26.3(10) . .
C19 N10 C16 C17 0.3(8) . .
C19 N10 C16 N9 179.1(5) . .
C14 N9 C16 N10 -106.8(6) . .
C15 N9 C16 N10 52.6(8) . .
C14 N9 C16 C17 72.0(8) . .
C15 N9 C16 C17 -128.6(7) . .
N10 C16 C17 N11 0.0(10) . .
N9 C16 C17 N11 -178.7(6) . .
C16 C17 N11 C18 -1.0(9) . .
C17 N11 C18 C19 1.7(9) . .
C16 N10 C19 C18 0.4(8) . .
C16 N10 C19 N12 -177.5(5) . .
N11 C18 C19 N10 -1.4(10) . .
N11 C18 C19 N12 176.4(6) . .
N1 C1 N12 C19 -10.2(8) . .
C2 C1 N12 C19 170.6(6) . .
N1 C1 N12 C20 165.0(7) . .
C2 C1 N12 C20 -14.2(10) . .
N10 C19 N12 C1 107.7(6) . .
C18 C19 N12 C1 -70.2(8) . .
N10 C19 N12 C20 -67.7(9) . .
C18 C19 N12 C20 114.4(8) . .
N5 Ag1 N14 C25 153(100) . .
N5 Ag1 N14 C25 -27(100) 2_655 .
O3 Ag1 N14 C25 0(100) . .
Ag1 N14 C25 C26 0(100) . .
